data_7002256
loop_
_publ_author_name
'Salomon, Marcel Ahijado'
'Jungton, Ann-Katrin'
'Braun, Thomas'

_publ_section_title
;
 Activation of ethylene and ammonia at iridium: C--H versus N--H
 oxidative addition
;
_journal_issue 37
_journal_name_full 'Dalton Transactions'
_journal_page_first 7669
_journal_page_last 7677
_journal_paper_doi 10.1039/b906189d
_journal_year 2009
_chemical_formula_moiety 'C20 H32 F4 Ir N2 O4 P, 0.5(C6 H6)'
_chemical_formula_sum 'C23 H35 F4 Ir N2 O4 P'
_chemical_formula_weight 702.70
_chemical_name_systematic
;
?
;
_space_group_IT_number 14
_symmetry_cell_setting monoclinic
_symmetry_space_group_name_Hall '-P 2yn'
_symmetry_space_group_name_H-M 'P 1 21/n 1'
_atom_sites_solution_hydrogens difmap
_atom_sites_solution_primary direct
_atom_sites_solution_secondary difmap
_audit_creation_method SHELXL-97
_cell_angle_alpha 90.00
_cell_angle_beta 98.780(7)
_cell_angle_gamma 90.00
_cell_formula_units_Z 4
_cell_length_a 14.7892(4)
_cell_length_b 10.4836(2)
_cell_length_c 17.1372(5)
_cell_measurement_reflns_used 5000
_cell_measurement_temperature 100(2)
_cell_measurement_theta_max 25
_cell_measurement_theta_min 5
_cell_volume 2625.89(13)
_computing_cell_refinement 'X-AREA (Stoe & Cie, 2002)'
_computing_data_collection 'X-AREA (Stoe & Cie, 2002)'
_computing_data_reduction 'X-RED (Stoe & Cie, 2002)'
_computing_molecular_graphics 'DIAMOND (Brandenburg & Berndt, 1999)'
_computing_publication_material 'SHELXL97 (Sheldrick, 1997)'
_computing_structure_refinement 'SHELXL97 (Sheldrick, 1997)'
_computing_structure_solution 'SIR2004 (Burla et al., 2005)'
_diffrn_ambient_temperature 100(2)
_diffrn_detector_area_resol_mean 6.67
_diffrn_measured_fraction_theta_full 0.998
_diffrn_measured_fraction_theta_max 0.998
_diffrn_measurement_device 'Stoe IPDS-2t diffractometer'
_diffrn_measurement_method '\w-rotation,\w-incr.=1\%,360 exposures'
_diffrn_radiation_collimation '0.5 mm diameter monocapillary'
_diffrn_radiation_monochromator 'planar graphite'
_diffrn_radiation_source 'long fine focus sealed X-ray tube'
_diffrn_radiation_type MoK\a
_diffrn_radiation_wavelength 0.71073
_diffrn_reflns_av_R_equivalents 0.0952
_diffrn_reflns_av_sigmaI/netI 0.0179
_diffrn_reflns_limit_h_max 19
_diffrn_reflns_limit_h_min -20
_diffrn_reflns_limit_k_max 14
_diffrn_reflns_limit_k_min -14
_diffrn_reflns_limit_l_max 23
_diffrn_reflns_limit_l_min -23
_diffrn_reflns_number 47604
_diffrn_reflns_theta_full 28.75
_diffrn_reflns_theta_max 28.75
_diffrn_reflns_theta_min 2.41
_diffrn_standards_decay_% 0
_diffrn_standards_interval_count 0
_diffrn_standards_interval_time 0
_diffrn_standards_number 0
_exptl_absorpt_coefficient_mu 5.205
_exptl_absorpt_correction_T_max 0.3235
_exptl_absorpt_correction_T_min 0.2559
_exptl_absorpt_correction_type numerical
_exptl_absorpt_process_details
;
The crystal faces were indexed by microscope on the diffractometer. After
that a numerical absorption correction basing on a Gaussian algorithsm
was applied, which is implemented in the X-RED program (Stoe, 2002).
;
_exptl_crystal_colour yellow
_exptl_crystal_density_diffrn 1.777
_exptl_crystal_density_method none
_exptl_crystal_description block
_exptl_crystal_F_000 1388
_exptl_crystal_size_max 0.36
_exptl_crystal_size_mid 0.34
_exptl_crystal_size_min 0.28
_refine_diff_density_max 1.545
_refine_diff_density_min -0.954
_refine_diff_density_rms 0.093
_refine_ls_extinction_coef 0.00202(9)
_refine_ls_extinction_expression Fc^*^=kFc[1+0.001xFc^2^\l^3^/sin(2\q)]^-1/4^
_refine_ls_extinction_method SHELXL
_refine_ls_goodness_of_fit_ref 0.953
_refine_ls_hydrogen_treatment mixed
_refine_ls_matrix_type full
_refine_ls_number_parameters 344
_refine_ls_number_reflns 6817
_refine_ls_number_restraints 36
_refine_ls_restrained_S_all 0.956
_refine_ls_R_factor_all 0.0255
_refine_ls_R_factor_gt 0.0187
_refine_ls_shift/su_max 0.001
_refine_ls_shift/su_mean 0.000
_refine_ls_structure_factor_coef Fsqd
_refine_ls_weighting_details 'calc w=1/[\s^2^(Fo^2^)+(0.0290P)^2^] where P=(Fo^2^+2Fc^2^)/3'
_refine_ls_weighting_scheme calc
_refine_ls_wR_factor_gt 0.0403
_refine_ls_wR_factor_ref 0.0415
_reflns_number_gt 5946
_reflns_number_total 6817
_reflns_threshold_expression I>2sigma(I)
_cod_data_source_file b906189d.txt
_cod_data_source_block akju13_complex6
_cod_original_cell_volume 2625.89(12)
_cod_original_sg_symbol_H-M 'P 21/n'
_cod_database_code 7002256

loop_
_symmetry_equiv_pos_as_xyz
'x, y, z'
'-x+1/2, y+1/2, -z+1/2'
'-x, -y, -z'
'x-1/2, -y-1/2, z-1/2'

loop_
_atom_site_label
_atom_site_type_symbol
_atom_site_fract_x
_atom_site_fract_y
_atom_site_fract_z
_atom_site_U_iso_or_equiv
_atom_site_adp_type
_atom_site_occupancy
_atom_site_symmetry_multiplicity
_atom_site_calc_flag
_atom_site_refinement_flags
_atom_site_disorder_assembly
_atom_site_disorder_group
C1 C 0.49278(18) 0.2613(2) 0.32591(15) 0.0225(5) Uani 1 1 d . . .
H1 H 0.5304 0.2641 0.3796 0.027 Uiso 1 1 calc R . .
C2 C 0.4898(2) 0.3968(3) 0.29308(17) 0.0288(6) Uani 1 1 d . . .
H2A H 0.4656 0.4547 0.3298 0.043 Uiso 1 1 calc R . .
H2B H 0.4501 0.3990 0.2418 0.043 Uiso 1 1 calc R . .
H2C H 0.5517 0.4236 0.2866 0.043 Uiso 1 1 calc R . .
C3 C 0.39795(18) 0.2169(3) 0.33668(15) 0.0256(5) Uani 1 1 d . . .
H3A H 0.4026 0.1361 0.3658 0.038 Uiso 1 1 calc R . .
H3B H 0.3607 0.2045 0.2848 0.038 Uiso 1 1 calc R . .
H3C H 0.3692 0.2813 0.3663 0.038 Uiso 1 1 calc R . .
C4 C 0.54281(19) -0.0022(3) 0.31755(16) 0.0245(5) Uani 1 1 d . . .
H4 H 0.4761 -0.0232 0.3090 0.029 Uiso 1 1 calc R . .
C5 C 0.5707(2) 0.0026(3) 0.40754(17) 0.0322(6) Uani 1 1 d . . .
H5A H 0.6373 0.0103 0.4203 0.048 Uiso 1 1 calc R . .
H5B H 0.5507 -0.0758 0.4310 0.048 Uiso 1 1 calc R . .
H5C H 0.5418 0.0763 0.4288 0.048 Uiso 1 1 calc R . .
C6 C 0.5894(2) -0.1160(2) 0.28315(18) 0.0303(6) Uani 1 1 d . . .
H6A H 0.5752 -0.1143 0.2254 0.036 Uiso 1 1 calc R . .
H6B H 0.5668 -0.1958 0.3029 0.036 Uiso 1 1 calc R . .
H6C H 0.6558 -0.1104 0.2992 0.036 Uiso 1 1 calc R . .
C7 C 0.67083(18) 0.2098(3) 0.28118(16) 0.0255(5) Uani 1 1 d . . .
H7 H 0.6719 0.2820 0.2432 0.031 Uiso 1 1 calc R . .
C8 C 0.7076(2) 0.2670(3) 0.36320(17) 0.0329(6) Uani 1 1 d . . .
H8A H 0.7704 0.2972 0.3637 0.049 Uiso 1 1 calc R . .
H8B H 0.7070 0.2014 0.4038 0.049 Uiso 1 1 calc R . .
H8C H 0.6687 0.3386 0.3740 0.049 Uiso 1 1 calc R . .
C9 C 0.73820(19) 0.1098(3) 0.25664(19) 0.0353(7) Uani 1 1 d . . .
H9A H 0.7507 0.0448 0.2980 0.053 Uiso 1 1 calc R . .
H9B H 0.7955 0.1520 0.2494 0.053 Uiso 1 1 calc R . .
H9C H 0.7110 0.0694 0.2070 0.053 Uiso 1 1 calc R . .
C10 C 0.58141(15) 0.2739(2) 0.09656(13) 0.0140(4) Uani 1 1 d . . .
C11 C 0.65734(16) 0.2416(2) 0.06228(15) 0.0185(4) Uani 1 1 d . . .
C12 C 0.70695(17) 0.3297(2) 0.02733(16) 0.0228(5) Uani 1 1 d . . .
C13 C 0.61914(17) 0.4873(2) 0.05592(15) 0.0192(5) Uani 1 1 d . . .
C14 C 0.56457(15) 0.4048(2) 0.09061(13) 0.0155(4) Uani 1 1 d . . .
C15 C 0.29905(15) 0.2008(2) 0.13768(14) 0.0161(4) Uani 1 1 d . . .
C16 C 0.30451(16) 0.0631(2) 0.14626(14) 0.0172(4) Uani 1 1 d . . .
H16 H 0.2523 0.0110 0.1482 0.021 Uiso 1 1 calc R . .
C17 C 0.38994(16) 0.0152(2) 0.15126(13) 0.0149(4) Uani 1 1 d . . .
C18 C 0.21082(18) 0.3889(2) 0.12669(18) 0.0261(5) Uani 1 1 d . . .
H18A H 0.1466 0.4150 0.1146 0.039 Uiso 1 1 calc R . .
H18B H 0.2436 0.4171 0.0842 0.039 Uiso 1 1 calc R . .
H18C H 0.2387 0.4278 0.1766 0.039 Uiso 1 1 calc R . .
C19 C 0.39999(16) -0.1252(2) 0.15007(14) 0.0182(4) Uani 1 1 d . . .
C20 C 0.3789(3) -0.3236(3) 0.2089(2) 0.0390(8) Uani 1 1 d . . .
H20A H 0.3552 -0.3602 0.2543 0.059 Uiso 1 1 calc R . .
H20B H 0.4439 -0.3447 0.2121 0.059 Uiso 1 1 calc R . .
H20C H 0.3450 -0.3587 0.1600 0.059 Uiso 1 1 calc R . .
C21 C 0.9574(7) 0.0860(8) 0.0217(5) 0.073(4) Uani 0.50 1 d PGU A -1
H21 H 0.9238 0.1542 0.0399 0.088 Uiso 0.50 1 calc PR A -1
C22 C 0.9127(6) -0.0252(10) -0.0064(6) 0.062(4) Uani 0.50 1 d PGU A -1
H22 H 0.8485 -0.0331 -0.0074 0.075 Uiso 0.50 1 calc PR A -1
C23 C 0.9619(8) -0.1249(8) -0.0331(6) 0.094(6) Uani 0.50 1 d PGU A -1
H23 H 0.9313 -0.2009 -0.0523 0.113 Uiso 0.50 1 calc PR A -1
C24 C 1.0557(8) -0.1133(10) -0.0317(6) 0.066(4) Uani 0.50 1 d PGU A -1
H24 H 1.0893 -0.1815 -0.0500 0.079 Uiso 0.50 1 calc PR A -1
C25 C 1.1004(6) -0.0021(12) -0.0036(6) 0.074(5) Uani 0.50 1 d PGU A -1
H25 H 1.1646 0.0058 -0.0026 0.088 Uiso 0.50 1 calc PR A -1
C26 C 1.0513(7) 0.0976(9) 0.0231(6) 0.056(3) Uani 0.50 1 d PGU A -1
H26 H 1.0818 0.1736 0.0423 0.067 Uiso 0.50 1 calc PR A -1
N1 N 0.43702(13) 0.12556(18) 0.01132(11) 0.0152(3) Uani 1 1 d . . .
H1A H 0.4833 0.1328 -0.0178 0.023 Uiso 1 1 calc R . .
H1B H 0.3956 0.1890 -0.0022 0.023 Uiso 1 1 calc R . .
H1C H 0.4091 0.0486 0.0018 0.023 Uiso 1 1 calc R . .
N2 N 0.69019(15) 0.4530(2) 0.02401(13) 0.0229(4) Uani 1 1 d . . .
O1 O 0.36725(11) 0.26767(15) 0.13425(10) 0.0151(3) Uani 1 1 d . . .
O2 O 0.21610(12) 0.25137(17) 0.13354(11) 0.0219(4) Uani 1 1 d . . .
O3 O 0.43355(13) -0.18213(17) 0.10011(11) 0.0236(4) Uani 1 1 d . . .
O4 O 0.36791(14) -0.18570(16) 0.20913(12) 0.0266(4) Uani 1 1 d . . .
F1 F 0.68475(10) 0.11787(13) 0.05863(10) 0.0247(3) Uani 1 1 d . . .
F2 F 0.77767(12) 0.29078(18) -0.00806(12) 0.0366(4) Uani 1 1 d . . .
F3 F 0.60001(11) 0.61317(13) 0.05394(10) 0.0264(3) Uani 1 1 d . . .
F4 F 0.49181(10) 0.45724(13) 0.11754(9) 0.0209(3) Uani 1 1 d . . .
P1 P 0.55201(4) 0.15132(6) 0.26451(3) 0.01628(11) Uani 1 1 d . . .
Ir1 Ir 0.491741(5) 0.140658(7) 0.135248(5) 0.01138(3) Uani 1 1 d . . .
H1D H 0.5668(18) 0.055(3) 0.1321(16) 0.014 Uiso 1 1 d . . .

loop_
_atom_site_aniso_label
_atom_site_aniso_U_11
_atom_site_aniso_U_22
_atom_site_aniso_U_33
_atom_site_aniso_U_23
_atom_site_aniso_U_13
_atom_site_aniso_U_12
C1 0.0268(12) 0.0222(12) 0.0185(11) -0.0053(9) 0.0032(9) 0.0020(10)
C2 0.0385(15) 0.0208(12) 0.0266(13) -0.0047(10) 0.0032(11) 0.0038(10)
C3 0.0285(13) 0.0299(13) 0.0193(12) -0.0050(10) 0.0072(10) -0.0012(11)
C4 0.0273(13) 0.0238(12) 0.0233(12) 0.0027(10) 0.0063(10) 0.0025(10)
C5 0.0387(16) 0.0344(15) 0.0230(13) 0.0084(11) 0.0033(11) 0.0007(12)
C6 0.0406(15) 0.0181(12) 0.0319(14) 0.0039(10) 0.0045(12) 0.0075(10)
C7 0.0224(12) 0.0295(13) 0.0241(12) 0.0018(10) 0.0021(9) -0.0035(10)
C8 0.0252(13) 0.0462(18) 0.0253(13) -0.0041(12) -0.0027(10) -0.0060(12)
C9 0.0198(12) 0.0484(18) 0.0370(16) 0.0035(13) 0.0019(11) 0.0003(12)
C10 0.0163(10) 0.0123(9) 0.0133(10) -0.0013(8) 0.0022(8) -0.0013(8)
C11 0.0189(11) 0.0154(10) 0.0221(11) -0.0016(9) 0.0059(9) 0.0001(8)
C12 0.0198(11) 0.0243(12) 0.0266(12) -0.0031(10) 0.0109(9) -0.0023(9)
C13 0.0209(11) 0.0133(10) 0.0226(11) 0.0009(9) 0.0011(9) -0.0042(8)
C14 0.0155(9) 0.0142(10) 0.0167(10) -0.0017(8) 0.0028(8) -0.0013(8)
C15 0.0170(10) 0.0158(10) 0.0163(10) 0.0003(8) 0.0052(8) 0.0003(8)
C16 0.0201(10) 0.0133(10) 0.0190(10) 0.0001(8) 0.0057(8) -0.0039(8)
C17 0.0217(11) 0.0117(9) 0.0128(10) -0.0005(8) 0.0069(8) -0.0028(8)
C18 0.0235(12) 0.0178(12) 0.0400(15) 0.0062(10) 0.0143(11) 0.0061(9)
C19 0.0238(11) 0.0145(10) 0.0173(10) 0.0001(8) 0.0067(8) -0.0029(9)
C20 0.071(2) 0.0117(11) 0.0429(17) 0.0049(11) 0.0345(17) 0.0033(12)
C21 0.126(9) 0.079(9) 0.016(3) 0.011(4) 0.017(5) 0.097(7)
C22 0.012(3) 0.131(12) 0.039(5) 0.054(6) -0.012(3) -0.024(5)
C23 0.111(12) 0.065(8) 0.085(11) 0.054(7) -0.048(9) -0.018(8)
C24 0.101(8) 0.049(5) 0.038(5) -0.010(4) -0.021(5) 0.057(6)
C25 0.070(9) 0.113(10) 0.042(6) 0.035(7) 0.020(6) 0.043(8)
C26 0.092(9) 0.028(4) 0.033(4) 0.011(4) -0.036(5) -0.034(5)
N1 0.0209(9) 0.0125(8) 0.0127(8) -0.0005(7) 0.0039(7) 0.0010(7)
N2 0.0230(10) 0.0213(10) 0.0256(11) 0.0008(8) 0.0072(8) -0.0053(8)
O1 0.0169(8) 0.0122(7) 0.0175(8) -0.0004(6) 0.0066(6) -0.0001(6)
O2 0.0177(8) 0.0171(8) 0.0327(10) 0.0044(7) 0.0094(7) 0.0021(6)
O3 0.0369(10) 0.0145(8) 0.0227(9) -0.0042(7) 0.0153(8) -0.0036(7)
O4 0.0467(11) 0.0094(7) 0.0292(10) 0.0035(7) 0.0236(9) 0.0026(7)
F1 0.0256(7) 0.0158(7) 0.0358(8) -0.0041(6) 0.0144(6) 0.0040(5)
F2 0.0315(9) 0.0336(9) 0.0518(11) -0.0015(8) 0.0290(8) -0.0018(7)
F3 0.0283(8) 0.0125(7) 0.0388(9) 0.0051(6) 0.0065(7) -0.0032(5)
F4 0.0221(7) 0.0138(6) 0.0290(8) -0.0001(5) 0.0108(6) 0.0020(5)
P1 0.0212(3) 0.0135(3) 0.0137(2) -0.0008(2) 0.0015(2) 0.0017(2)
Ir1 0.01463(4) 0.00827(4) 0.01185(4) -0.00100(3) 0.00398(2) 0.00074(3)

loop_
_atom_type_symbol
_atom_type_description
_atom_type_scat_dispersion_real
_atom_type_scat_dispersion_imag
_atom_type_scat_source
C C 0.0033 0.0016 'International Tables Vol C Tables 4.2.6.8 and 6.1.1.4'
H H 0.0000 0.0000 'International Tables Vol C Tables 4.2.6.8 and 6.1.1.4'
N N 0.0061 0.0033 'International Tables Vol C Tables 4.2.6.8 and 6.1.1.4'
O O 0.0106 0.0060 'International Tables Vol C Tables 4.2.6.8 and 6.1.1.4'
F F 0.0171 0.0103 'International Tables Vol C Tables 4.2.6.8 and 6.1.1.4'
P P 0.1023 0.0942 'International Tables Vol C Tables 4.2.6.8 and 6.1.1.4'
Ir Ir -1.4442 7.9887 'International Tables Vol C Tables 4.2.6.8 and 6.1.1.4'

loop_
_geom_angle_atom_site_label_1
_geom_angle_atom_site_label_2
_geom_angle_atom_site_label_3
_geom_angle
_geom_angle_site_symmetry_1
_geom_angle_site_symmetry_3
_geom_angle_publ_flag
C3 C1 C2 110.8(2) . . ?
C3 C1 P1 113.65(18) . . ?
C2 C1 P1 110.91(18) . . ?
C3 C1 H1 107.0 . . ?
C2 C1 H1 107.0 . . ?
P1 C1 H1 107.0 . . ?
C1 C2 H2A 109.5 . . ?
C1 C2 H2B 109.5 . . ?
H2A C2 H2B 109.5 . . ?
C1 C2 H2C 109.5 . . ?
H2A C2 H2C 109.5 . . ?
H2B C2 H2C 109.5 . . ?
C1 C3 H3A 109.5 . . ?
C1 C3 H3B 109.5 . . ?
H3A C3 H3B 109.5 . . ?
C1 C3 H3C 109.5 . . ?
H3A C3 H3C 109.5 . . ?
H3B C3 H3C 109.5 . . ?
C5 C4 C6 110.0(2) . . ?
C5 C4 P1 115.7(2) . . ?
C6 C4 P1 114.35(19) . . ?
C5 C4 H4 105.2 . . ?
C6 C4 H4 105.2 . . ?
P1 C4 H4 105.2 . . ?
C4 C5 H5A 109.5 . . ?
C4 C5 H5B 109.5 . . ?
H5A C5 H5B 109.5 . . ?
C4 C5 H5C 109.5 . . ?
H5A C5 H5C 109.5 . . ?
H5B C5 H5C 109.5 . . ?
C4 C6 H6A 109.5 . . ?
C4 C6 H6B 109.5 . . ?
H6A C6 H6B 109.5 . . ?
C4 C6 H6C 109.5 . . ?
H6A C6 H6C 109.5 . . ?
H6B C6 H6C 109.5 . . ?
C9 C7 C8 110.9(2) . . ?
C9 C7 P1 111.8(2) . . ?
C8 C7 P1 117.66(19) . . ?
C9 C7 H7 105.1 . . ?
C8 C7 H7 105.1 . . ?
P1 C7 H7 105.1 . . ?
C7 C8 H8A 109.5 . . ?
C7 C8 H8B 109.5 . . ?
H8A C8 H8B 109.5 . . ?
C7 C8 H8C 109.5 . . ?
H8A C8 H8C 109.5 . . ?
H8B C8 H8C 109.5 . . ?
C7 C9 H9A 109.5 . . ?
C7 C9 H9B 109.5 . . ?
H9A C9 H9B 109.5 . . ?
C7 C9 H9C 109.5 . . ?
H9A C9 H9C 109.5 . . ?
H9B C9 H9C 109.5 . . ?
C11 C10 C14 110.8(2) . . ?
C11 C10 Ir1 124.23(16) . . ?
C14 C10 Ir1 124.22(16) . . ?
F1 C11 C12 116.0(2) . . ?
F1 C11 C10 121.1(2) . . ?
C12 C11 C10 122.8(2) . . ?
N2 C12 F2 115.6(2) . . ?
N2 C12 C11 124.8(2) . . ?
F2 C12 C11 119.7(2) . . ?
N2 C13 F3 115.9(2) . . ?
N2 C13 C14 124.7(2) . . ?
F3 C13 C14 119.3(2) . . ?
F4 C14 C13 116.2(2) . . ?
F4 C14 C10 121.2(2) . . ?
C13 C14 C10 122.6(2) . . ?
O1 C15 O2 121.6(2) . . ?
O1 C15 C16 122.4(2) . . ?
O2 C15 C16 116.0(2) . . ?
C17 C16 C15 114.4(2) . . ?
C17 C16 H16 122.8 . . ?
C15 C16 H16 122.8 . . ?
C16 C17 C19 117.6(2) . . ?
C16 C17 Ir1 116.93(16) . . ?
C19 C17 Ir1 124.00(17) . . ?
O2 C18 H18A 109.5 . . ?
O2 C18 H18B 109.5 . . ?
H18A C18 H18B 109.5 . . ?
O2 C18 H18C 109.5 . . ?
H18A C18 H18C 109.5 . . ?
H18B C18 H18C 109.5 . . ?
O3 C19 O4 122.1(2) . . ?
O3 C19 C17 123.6(2) . . ?
O4 C19 C17 114.3(2) . . ?
O4 C20 H20A 109.5 . . ?
O4 C20 H20B 109.5 . . ?
H20A C20 H20B 109.5 . . ?
O4 C20 H20C 109.5 . . ?
H20A C20 H20C 109.5 . . ?
H20B C20 H20C 109.5 . . ?
C22 C21 C26 120.0 . . ?
C22 C21 H21 120.0 . . ?
C26 C21 H21 120.0 . . ?
C23 C22 C21 120.0 . . ?
C23 C22 H22 120.0 . . ?
C21 C22 H22 120.0 . . ?
C22 C23 C24 120.0 . . ?
C22 C23 H23 120.0 . . ?
C24 C23 H23 120.0 . . ?
C25 C24 C23 120.0 . . ?
C25 C24 H24 120.0 . . ?
C23 C24 H24 120.0 . . ?
C24 C25 C26 120.0 . . ?
C24 C25 H25 120.0 . . ?
C26 C25 H25 120.0 . . ?
C25 C26 C21 120.0 . . ?
C25 C26 H26 120.0 . . ?
C21 C26 H26 120.0 . . ?
Ir1 N1 H1A 109.5 . . ?
Ir1 N1 H1B 109.5 . . ?
H1A N1 H1B 109.5 . . ?
Ir1 N1 H1C 109.5 . . ?
H1A N1 H1C 109.5 . . ?
H1B N1 H1C 109.5 . . ?
C13 N2 C12 114.2(2) . . ?
C15 O1 Ir1 109.47(14) . . ?
C15 O2 C18 116.10(19) . . ?
C19 O4 C20 114.5(2) . . ?
C7 P1 C4 110.55(13) . . ?
C7 P1 C1 103.03(12) . . ?
C4 P1 C1 100.55(12) . . ?
C7 P1 Ir1 113.11(9) . . ?
C4 P1 Ir1 112.83(9) . . ?
C1 P1 Ir1 115.72(8) . . ?
C17 Ir1 C10 168.74(9) . . ?
C17 Ir1 N1 84.95(8) . . ?
C10 Ir1 N1 84.16(8) . . ?
C17 Ir1 P1 95.07(6) . . ?
C10 Ir1 P1 95.90(6) . . ?
N1 Ir1 P1 178.20(5) . . ?
C17 Ir1 O1 76.45(8) . . ?
C10 Ir1 O1 99.08(7) . . ?
N1 Ir1 O1 81.60(7) . . ?
P1 Ir1 O1 100.16(4) . . ?
C17 Ir1 H1D 100.9(11) . . ?
C10 Ir1 H1D 83.0(11) . . ?
N1 Ir1 H1D 95.3(11) . . ?
P1 Ir1 H1D 82.9(11) . . ?
O1 Ir1 H1D 176.0(11) . . ?

loop_
_geom_bond_atom_site_label_1
_geom_bond_atom_site_label_2
_geom_bond_distance
_geom_bond_site_symmetry_2
_geom_bond_publ_flag
C1 C3 1.516(4) . ?
C1 C2 1.525(4) . ?
C1 P1 1.867(3) . ?
C1 H1 1.0000 . ?
C2 H2A 0.9800 . ?
C2 H2B 0.9800 . ?
C2 H2C 0.9800 . ?
C3 H3A 0.9800 . ?
C3 H3B 0.9800 . ?
C3 H3C 0.9800 . ?
C4 C5 1.535(4) . ?
C4 C6 1.540(4) . ?
C4 P1 1.864(3) . ?
C4 H4 1.0000 . ?
C5 H5A 0.9800 . ?
C5 H5B 0.9800 . ?
C5 H5C 0.9800 . ?
C6 H6A 0.9800 . ?
C6 H6B 0.9800 . ?
C6 H6C 0.9800 . ?
C7 C9 1.548(4) . ?
C7 C8 1.548(4) . ?
C7 P1 1.842(3) . ?
C7 H7 1.0000 . ?
C8 H8A 0.9800 . ?
C8 H8B 0.9800 . ?
C8 H8C 0.9800 . ?
C9 H9A 0.9800 . ?
C9 H9B 0.9800 . ?
C9 H9C 0.9800 . ?
C10 C11 1.386(3) . ?
C10 C14 1.396(3) . ?
C10 Ir1 2.102(2) . ?
C11 F1 1.363(3) . ?
C11 C12 1.373(3) . ?
C12 N2 1.316(3) . ?
C12 F2 1.350(3) . ?
C13 N2 1.307(3) . ?
C13 F3 1.349(3) . ?
C13 C14 1.378(3) . ?
C14 F4 1.351(3) . ?
C15 O1 1.237(3) . ?
C15 O2 1.328(3) . ?
C15 C16 1.452(3) . ?
C16 C17 1.350(3) . ?
C16 H16 0.9500 . ?
C17 C19 1.480(3) . ?
C17 Ir1 2.049(2) . ?
C18 O2 1.448(3) . ?
C18 H18A 0.9800 . ?
C18 H18B 0.9800 . ?
C18 H18C 0.9800 . ?
C19 O3 1.211(3) . ?
C19 O4 1.341(3) . ?
C20 O4 1.455(3) . ?
C20 H20A 0.9800 . ?
C20 H20B 0.9800 . ?
C20 H20C 0.9800 . ?
C21 C22 1.3900 . ?
C21 C26 1.3900 . ?
C21 H21 0.9500 . ?
C22 C23 1.3900 . ?
C22 H22 0.9500 . ?
C23 C24 1.3900 . ?
C23 H23 0.9500 . ?
C24 C25 1.3900 . ?
C24 H24 0.9500 . ?
C25 C26 1.3900 . ?
C25 H25 0.9500 . ?
C26 H26 0.9500 . ?
N1 Ir1 2.1601(18) . ?
N1 H1A 0.9100 . ?
N1 H1B 0.9100 . ?
N1 H1C 0.9100 . ?
O1 Ir1 2.2700(16) . ?
P1 Ir1 2.2608(6) . ?
Ir1 H1D 1.44(3) . ?

loop_
_geom_torsion_atom_site_label_1
_geom_torsion_atom_site_label_2
_geom_torsion_atom_site_label_3
_geom_torsion_atom_site_label_4
_geom_torsion
_geom_torsion_site_symmetry_1
_geom_torsion_site_symmetry_2
_geom_torsion_site_symmetry_3
_geom_torsion_site_symmetry_4
_geom_torsion_publ_flag
C14 C10 C11 F1 -177.6(2) . . . . ?
Ir1 C10 C11 F1 -6.9(3) . . . . ?
C14 C10 C11 C12 -0.4(3) . . . . ?
Ir1 C10 C11 C12 170.3(2) . . . . ?
F1 C11 C12 N2 179.1(2) . . . . ?
C10 C11 C12 N2 1.8(4) . . . . ?
F1 C11 C12 F2 0.3(4) . . . . ?
C10 C11 C12 F2 -177.0(2) . . . . ?
N2 C13 C14 F4 -177.3(2) . . . . ?
F3 C13 C14 F4 2.9(3) . . . . ?
N2 C13 C14 C10 1.4(4) . . . . ?
F3 C13 C14 C10 -178.4(2) . . . . ?
C11 C10 C14 F4 177.6(2) . . . . ?
Ir1 C10 C14 F4 6.9(3) . . . . ?
C11 C10 C14 C13 -1.0(3) . . . . ?
Ir1 C10 C14 C13 -171.73(18) . . . . ?
O1 C15 C16 C17 0.9(3) . . . . ?
O2 C15 C16 C17 -179.2(2) . . . . ?
C15 C16 C17 C19 -172.6(2) . . . . ?
C15 C16 C17 Ir1 -5.7(3) . . . . ?
C16 C17 C19 O3 119.4(3) . . . . ?
Ir1 C17 C19 O3 -46.4(3) . . . . ?
C16 C17 C19 O4 -60.0(3) . . . . ?
Ir1 C17 C19 O4 134.14(19) . . . . ?
C26 C21 C22 C23 0.0 . . . . ?
C21 C22 C23 C24 0.0 . . . . ?
C22 C23 C24 C25 0.0 . . . . ?
C23 C24 C25 C26 0.0 . . . . ?
C24 C25 C26 C21 0.0 . . . . ?
C22 C21 C26 C25 0.0 . . . . ?
F3 C13 N2 C12 179.7(2) . . . . ?
C14 C13 N2 C12 0.0(4) . . . . ?
F2 C12 N2 C13 177.4(2) . . . . ?
C11 C12 N2 C13 -1.5(4) . . . . ?
O2 C15 O1 Ir1 -176.18(18) . . . . ?
C16 C15 O1 Ir1 3.7(3) . . . . ?
O1 C15 O2 C18 -1.4(3) . . . . ?
C16 C15 O2 C18 178.7(2) . . . . ?
O3 C19 O4 C20 1.4(4) . . . . ?
C17 C19 O4 C20 -179.1(2) . . . . ?
C9 C7 P1 C4 56.2(2) . . . . ?
C8 C7 P1 C4 -73.9(2) . . . . ?
C9 C7 P1 C1 162.9(2) . . . . ?
C8 C7 P1 C1 32.8(2) . . . . ?
C9 C7 P1 Ir1 -71.5(2) . . . . ?
C8 C7 P1 Ir1 158.5(2) . . . . ?
C5 C4 P1 C7 60.0(2) . . . . ?
C6 C4 P1 C7 -69.5(2) . . . . ?
C5 C4 P1 C1 -48.4(2) . . . . ?
C6 C4 P1 C1 -177.8(2) . . . . ?
C5 C4 P1 Ir1 -172.25(18) . . . . ?
C6 C4 P1 Ir1 58.3(2) . . . . ?
C3 C1 P1 C7 -167.63(19) . . . . ?
C2 C1 P1 C7 66.7(2) . . . . ?
C3 C1 P1 C4 -53.5(2) . . . . ?
C2 C1 P1 C4 -179.11(19) . . . . ?
C3 C1 P1 Ir1 68.4(2) . . . . ?
C2 C1 P1 Ir1 -57.3(2) . . . . ?
C16 C17 Ir1 C10 -62.1(5) . . . . ?
C19 C17 Ir1 C10 103.8(5) . . . . ?
C16 C17 Ir1 N1 -76.87(18) . . . . ?
C19 C17 Ir1 N1 89.0(2) . . . . ?
C16 C17 Ir1 P1 104.94(18) . . . . ?
C19 C17 Ir1 P1 -89.15(19) . . . . ?
C16 C17 Ir1 O1 5.69(17) . . . . ?
C19 C17 Ir1 O1 171.6(2) . . . . ?
C11 C10 Ir1 C17 -92.8(5) . . . . ?
C14 C10 Ir1 C17 76.7(5) . . . . ?
C11 C10 Ir1 N1 -78.0(2) . . . . ?
C14 C10 Ir1 N1 91.50(19) . . . . ?
C11 C10 Ir1 P1 100.2(2) . . . . ?
C14 C10 Ir1 P1 -90.31(19) . . . . ?
C11 C10 Ir1 O1 -158.48(19) . . . . ?
C14 C10 Ir1 O1 11.0(2) . . . . ?
C7 P1 Ir1 C17 160.11(12) . . . . ?
C4 P1 Ir1 C17 33.69(11) . . . . ?
C1 P1 Ir1 C17 -81.35(11) . . . . ?
C7 P1 Ir1 C10 -22.41(12) . . . . ?
C4 P1 Ir1 C10 -148.83(11) . . . . ?
C1 P1 Ir1 C10 96.12(11) . . . . ?
C7 P1 Ir1 O1 -122.77(11) . . . . ?
C4 P1 Ir1 O1 110.81(10) . . . . ?
C1 P1 Ir1 O1 -4.23(10) . . . . ?
C15 O1 Ir1 C17 -4.92(16) . . . . ?
C15 O1 Ir1 C10 164.54(16) . . . . ?
C15 O1 Ir1 N1 81.88(16) . . . . ?
C15 O1 Ir1 P1 -97.74(15) . . . . ?
